data_4337752
loop_
_publ_author_name
'Rathgeb, Anna'
'B\"ohm, Andreas'
'Novak, Maria S.'
'Gavriluta, Anatolie'
'D\"om\"ot\"or, Orsolya'
'Tommasino, Jean Bernard'
'Enyedy, Eva A.'
'Shova, Sergiu'
'Meier, Samuel'
'Jakupec, Michael A.'
'Luneau, Dominique'
'Arion, Vladimir B.'

_publ_section_title
;
 Ruthenium-Nitrosyl Complexes with Glycine, l-Alanine, l-Valine,
 l-Proline, d-Proline, l-Serine, l-Threonine, and l-Tyrosine: Synthesis,
 X-ray Diffraction Structures, Spectroscopic and Electrochemical
 Properties, and Antiproliferative Activity.
;
_journal_issue 5
_journal_name_full 'Inorganic chemistry'
_journal_page_first 2718
_journal_page_last 2729
_journal_paper_doi 10.1021/ic4031359
_journal_volume 53
_journal_year 2014
_chemical_absolute_configuration ad
_chemical_formula_moiety 'C16 H36 N, C4 H8 Cl3 N2 O4 Ru'
_chemical_formula_sum 'C20 H44 Cl3 N3 O4 Ru'
_chemical_formula_weight 598.00
_chemical_name_systematic
; 
Tetrabutylammonium trichlorido-L-threoninato-nitrosyl-ruthenate(III)   
;
_space_group_IT_number 4
_symmetry_cell_setting monoclinic
_symmetry_space_group_name_Hall 'P 2yb'
_symmetry_space_group_name_H-M 'P 1 21 1'
_atom_sites_solution_hydrogens geom
_atom_sites_solution_primary direct
_atom_sites_solution_secondary difmap
_audit_creation_method SHELXL-97
_cell_angle_alpha 90.00
_cell_angle_beta 102.943(5)
_cell_angle_gamma 90.00
_cell_formula_units_Z 4
_cell_length_a 12.6677(12)
_cell_length_b 10.7195(10)
_cell_length_c 20.253(2)
_cell_measurement_reflns_used 9777
_cell_measurement_temperature 100(2)
_cell_measurement_theta_max 30.06
_cell_measurement_theta_min 2.58
_cell_volume 2680.3(4)
_computing_structure_refinement 'SHELXL-97 (Sheldrick, 2008)'
_computing_structure_solution 'SHELXS-97 (Sheldrick, 2008)'
_diffrn_ambient_temperature 100(2)
_diffrn_measured_fraction_theta_full 0.999
_diffrn_measured_fraction_theta_max 0.999
_diffrn_measurement_device_type 'Bruker X8 APEXII CCD'
_diffrn_measurement_method '\f and \w scans'
_diffrn_radiation_monochromator graphite
_diffrn_radiation_source 'fine-focus sealed tube'
_diffrn_radiation_type MoK\a
_diffrn_radiation_wavelength 0.71073
_diffrn_reflns_av_R_equivalents 0.1076
_diffrn_reflns_av_sigmaI/netI 0.0601
_diffrn_reflns_limit_h_max 16
_diffrn_reflns_limit_h_min -16
_diffrn_reflns_limit_k_max 14
_diffrn_reflns_limit_k_min -14
_diffrn_reflns_limit_l_max 26
_diffrn_reflns_limit_l_min -26
_diffrn_reflns_number 66680
_diffrn_reflns_theta_full 28.00
_diffrn_reflns_theta_max 28.00
_diffrn_reflns_theta_min 2.16
_exptl_absorpt_coefficient_mu 0.913
_exptl_absorpt_correction_T_max 0.9472
_exptl_absorpt_correction_T_min 0.7712
_exptl_absorpt_correction_type multi-scan
_exptl_absorpt_process_details SADABS
_exptl_crystal_colour orange
_exptl_crystal_density_diffrn 1.482
_exptl_crystal_density_method 'not measured'
_exptl_crystal_description block
_exptl_crystal_F_000 1248
_exptl_crystal_size_max 0.30
_exptl_crystal_size_mid 0.10
_exptl_crystal_size_min 0.06
_refine_diff_density_max 1.831
_refine_diff_density_min -1.728
_refine_diff_density_rms 0.106
_refine_ls_abs_structure_details 'Flack H D (1983), Acta Cryst. A39, 876-881'
_refine_ls_abs_structure_Flack -0.06(2)
_refine_ls_extinction_method none
_refine_ls_goodness_of_fit_ref 1.065
_refine_ls_hydrogen_treatment constr
_refine_ls_matrix_type full
_refine_ls_number_parameters 571
_refine_ls_number_reflns 12941
_refine_ls_number_restraints 1
_refine_ls_restrained_S_all 1.065
_refine_ls_R_factor_all 0.0501
_refine_ls_R_factor_gt 0.0430
_refine_ls_shift/su_max 0.001
_refine_ls_shift/su_mean 0.000
_refine_ls_structure_factor_coef Fsqd
_refine_ls_weighting_details 'calc w=1/[\s^2^(Fo^2^)+(0.0626P)^2^+0.3604P] where P=(Fo^2^+2Fc^2^)/3'
_refine_ls_weighting_scheme calc
_refine_ls_wR_factor_gt 0.1059
_refine_ls_wR_factor_ref 0.1110
_reflns_number_gt 11701
_reflns_number_total 12941
_reflns_threshold_expression >2sigma(I)
_cod_data_source_file ic4031359_si_002.cif
_cod_data_source_block anbo015
_cod_original_sg_symbol_H-M P21
_cod_database_code 4337752

loop_
_symmetry_equiv_pos_as_xyz
'x, y, z'
'-x, y+1/2, -z'

loop_
_atom_site_label
_atom_site_type_symbol
_atom_site_fract_x
_atom_site_fract_y
_atom_site_fract_z
_atom_site_U_iso_or_equiv
_atom_site_adp_type
_atom_site_occupancy
_atom_site_symmetry_multiplicity
_atom_site_calc_flag
_atom_site_refinement_flags
Ru1 Ru 0.19246(2) 0.18698(3) 0.053739(14) 0.01701(8) Uani 1 1 d .
Cl1 Cl 0.33546(8) 0.26519(11) 0.13952(5) 0.0259(2) Uani 1 1 d .
Cl3 Cl 0.23195(8) 0.33308(10) -0.02558(5) 0.0231(2) Uani 1 1 d .
Cl2 Cl 0.13398(8) 0.04919(11) 0.12964(5) 0.0233(2) Uani 1 1 d .
O1 O 0.0911(2) 0.3142(3) 0.07837(13) 0.0202(6) Uani 1 1 d .
O2 O -0.0752(2) 0.3926(3) 0.05307(15) 0.0242(6) Uani 1 1 d .
O3 O 0.3081(2) -0.0180(3) 0.01166(15) 0.0254(7) Uani 1 1 d .
O4 O -0.1529(3) 0.1102(3) 0.00810(16) 0.0372(8) Uani 1 1 d .
H40 H -0.1840 0.0449 -0.0092 0.056 Uiso 1 1 calc R
N1 N 0.0509(3) 0.1415(3) -0.01610(17) 0.0220(7) Uani 1 1 d .
H1A H 0.0670 0.1233 -0.0571 0.026 Uiso 1 1 calc R
H1B H 0.0205 0.0717 -0.0016 0.026 Uiso 1 1 calc R
N2 N 0.2670(2) 0.0671(4) 0.02922(15) 0.0188(7) Uani 1 1 d .
C1 C -0.0282(3) 0.2461(3) -0.02481(18) 0.0178(7) Uani 1 1 d .
H1 H -0.0162 0.3003 -0.0626 0.021 Uiso 1 1 calc R
C2 C -0.0059(3) 0.3234(4) 0.04033(19) 0.0184(8) Uani 1 1 d .
C3 C -0.1427(3) 0.1949(4) -0.0440(2) 0.0250(8) Uani 1 1 d .
H3 H -0.1941 0.2655 -0.0436 0.030 Uiso 1 1 calc R
C4 C -0.1699(3) 0.1362(5) -0.1131(2) 0.0306(10) Uani 1 1 d .
H4A H -0.1226 0.0642 -0.1140 0.046 Uiso 1 1 calc R
H4B H -0.1593 0.1974 -0.1470 0.046 Uiso 1 1 calc R
H4C H -0.2456 0.1088 -0.1234 0.046 Uiso 1 1 calc R
Ru2 Ru 0.18221(2) 0.71823(2) 0.543300(14) 0.01455(8) Uani 1 1 d .
Cl4 Cl 0.32299(7) 0.63467(10) 0.62947(4) 0.0199(2) Uani 1 1 d .
Cl6 Cl 0.12147(8) 0.84317(10) 0.62373(4) 0.0198(2) Uani 1 1 d .
Cl5 Cl 0.22292(7) 0.57549(9) 0.46345(4) 0.0190(2) Uani 1 1 d .
O5 O 0.0759(2) 0.5903(3) 0.56047(13) 0.0177(6) Uani 1 1 d .
O6 O -0.0966(2) 0.5324(3) 0.53971(14) 0.0215(6) Uani 1 1 d .
O7 O 0.3111(2) 0.9215(3) 0.51266(15) 0.0236(6) Uani 1 1 d .
O8 O -0.1031(2) 0.6354(3) 0.37828(14) 0.0254(6) Uani 1 1 d .
H80 H -0.1166 0.5591 0.3807 0.038 Uiso 1 1 calc R
N3 N 0.2630(2) 0.8370(4) 0.52490(15) 0.0172(7) Uani 1 1 d .
N4 N 0.0444(2) 0.7698(3) 0.47035(15) 0.0145(6) Uani 1 1 d .
H4D H 0.0415 0.8552 0.4663 0.017 Uiso 1 1 calc R
H4E H 0.0481 0.7367 0.4290 0.017 Uiso 1 1 calc R
C5 C -0.0542(3) 0.7238(4) 0.49009(17) 0.0161(6) Uani 1 1 d .
H5 H -0.0783 0.7887 0.5190 0.019 Uiso 1 1 calc R
C6 C -0.0256(3) 0.6059(4) 0.53235(18) 0.0178(8) Uani 1 1 d .
C7 C -0.1466(3) 0.7023(4) 0.42706(18) 0.0207(8) Uani 1 1 d .
H7 H -0.2054 0.6522 0.4399 0.025 Uiso 1 1 calc R
C8 C -0.1927(3) 0.8238(4) 0.3949(2) 0.0265(9) Uani 1 1 d .
H8A H -0.1351 0.8724 0.3819 0.040 Uiso 1 1 calc R
H8B H -0.2232 0.8716 0.4275 0.040 Uiso 1 1 calc R
H8C H -0.2498 0.8061 0.3546 0.040 Uiso 1 1 calc R
N5 N 0.3113(2) 0.2713(3) 0.34361(15) 0.0149(7) Uani 1 1 d .
C9 C 0.3873(3) 0.3549(4) 0.31488(19) 0.0182(8) Uani 1 1 d .
H9A H 0.4621 0.3231 0.3304 0.022 Uiso 1 1 calc R
H9B H 0.3680 0.3485 0.2649 0.022 Uiso 1 1 calc R
C10 C 0.3857(3) 0.4913(4) 0.3342(2) 0.0240(9) Uani 1 1 d .
H10A H 0.4088 0.5000 0.3840 0.029 Uiso 1 1 calc R
H10B H 0.3111 0.5244 0.3198 0.029 Uiso 1 1 calc R
C11 C 0.4621(3) 0.5663(5) 0.3002(2) 0.0265(9) Uani 1 1 d .
H11A H 0.4418 0.5515 0.2507 0.032 Uiso 1 1 calc R
H11B H 0.4522 0.6563 0.3080 0.032 Uiso 1 1 calc R
C12 C 0.5810(3) 0.5331(5) 0.3261(2) 0.0294(10) Uani 1 1 d .
H12A H 0.5983 0.5320 0.3758 0.044 Uiso 1 1 calc R
H12B H 0.6263 0.5953 0.3102 0.044 Uiso 1 1 calc R
H12C H 0.5951 0.4505 0.3091 0.044 Uiso 1 1 calc R
C13 C 0.3414(3) 0.2712(4) 0.42011(18) 0.0187(8) Uani 1 1 d .
H13A H 0.2918 0.2138 0.4367 0.022 Uiso 1 1 calc R
H13B H 0.3290 0.3560 0.4362 0.022 Uiso 1 1 calc R
C14 C 0.4566(3) 0.2333(4) 0.45183(18) 0.0210(8) Uani 1 1 d .
H14A H 0.5074 0.2938 0.4388 0.025 Uiso 1 1 calc R
H14B H 0.4715 0.1501 0.4347 0.025 Uiso 1 1 calc R
C15 C 0.4747(3) 0.2292(5) 0.52860(19) 0.0283(10) Uani 1 1 d .
H15A H 0.5469 0.1926 0.5476 0.034 Uiso 1 1 calc R
H15B H 0.4197 0.1737 0.5410 0.034 Uiso 1 1 calc R
C16 C 0.4682(4) 0.3570(5) 0.5606(2) 0.0312(11) Uani 1 1 d .
H16A H 0.5239 0.4119 0.5498 0.047 Uiso 1 1 calc R
H16B H 0.4800 0.3480 0.6099 0.047 Uiso 1 1 calc R
H16C H 0.3965 0.3934 0.5427 0.047 Uiso 1 1 calc R
C17 C 0.3227(3) 0.1425(4) 0.31507(18) 0.0172(8) Uani 1 1 d .
H17A H 0.4007 0.1229 0.3220 0.021 Uiso 1 1 calc R
H17B H 0.2920 0.1445 0.2656 0.021 Uiso 1 1 calc R
C18 C 0.2678(3) 0.0373(4) 0.34582(19) 0.0201(8) Uani 1 1 d .
H18A H 0.3051 0.0248 0.3938 0.024 Uiso 1 1 calc R
H18B H 0.1914 0.0594 0.3442 0.024 Uiso 1 1 calc R
C19 C 0.2727(3) -0.0817(4) 0.30612(19) 0.0200(8) Uani 1 1 d .
H19A H 0.3483 -0.0963 0.3023 0.024 Uiso 1 1 calc R
H19B H 0.2275 -0.0718 0.2598 0.024 Uiso 1 1 calc R
C20 C 0.2330(3) -0.1949(4) 0.3396(2) 0.0271(10) Uani 1 1 d .
H20A H 0.2832 -0.2117 0.3831 0.041 Uiso 1 1 calc R
H20B H 0.2298 -0.2677 0.3100 0.041 Uiso 1 1 calc R
H20C H 0.1607 -0.1777 0.3473 0.041 Uiso 1 1 calc R
C21 C 0.1948(3) 0.3168(4) 0.32448(18) 0.0178(8) Uani 1 1 d .
H21A H 0.1489 0.2558 0.3418 0.021 Uiso 1 1 calc R
H21B H 0.1903 0.3968 0.3482 0.021 Uiso 1 1 calc R
C22 C 0.1474(3) 0.3363(4) 0.24953(19) 0.0206(9) Uani 1 1 d .
H22A H 0.1428 0.2554 0.2255 0.025 Uiso 1 1 calc R
H22B H 0.1950 0.3923 0.2303 0.025 Uiso 1 1 calc R
C23 C 0.0341(3) 0.3940(4) 0.23942(19) 0.0211(9) Uani 1 1 d .
H23A H -0.0003 0.3947 0.1904 0.025 Uiso 1 1 calc R
H23B H -0.0107 0.3412 0.2624 0.025 Uiso 1 1 calc R
C24 C 0.0358(3) 0.5269(5) 0.2668(2) 0.0271(10) Uani 1 1 d .
H24A H 0.0699 0.5271 0.3153 0.041 Uiso 1 1 calc R
H24B H -0.0386 0.5581 0.2601 0.041 Uiso 1 1 calc R
H24C H 0.0771 0.5807 0.2427 0.041 Uiso 1 1 calc R
N6 N 0.3113(3) 0.6305(3) 0.84005(15) 0.0163(7) Uani 1 1 d .
C25 C 0.1949(3) 0.5848(4) 0.82281(18) 0.0176(8) Uani 1 1 d .
H25A H 0.1912 0.5049 0.8467 0.021 Uiso 1 1 calc R
H25B H 0.1496 0.6459 0.8406 0.021 Uiso 1 1 calc R
C26 C 0.1463(3) 0.5654(4) 0.74828(18) 0.0201(8) Uani 1 1 d .
H26A H 0.1937 0.5101 0.7285 0.024 Uiso 1 1 calc R
H26B H 0.1402 0.6464 0.7243 0.024 Uiso 1 1 calc R
C27 C 0.0339(3) 0.5062(4) 0.7397(2) 0.0228(9) Uani 1 1 d .
H27A H -0.0107 0.5596 0.7627 0.027 Uiso 1 1 calc R
H27B H -0.0014 0.5046 0.6909 0.027 Uiso 1 1 calc R
C28 C 0.0351(4) 0.3741(5) 0.7677(2) 0.0307(11) Uani 1 1 d .
H28A H 0.0708 0.3181 0.7413 0.046 Uiso 1 1 calc R
H28B H -0.0395 0.3460 0.7646 0.046 Uiso 1 1 calc R
H28C H 0.0746 0.3734 0.8152 0.046 Uiso 1 1 calc R
C29 C 0.3200(3) 0.7613(4) 0.81160(19) 0.0177(8) Uani 1 1 d .
H29A H 0.3976 0.7814 0.8162 0.021 Uiso 1 1 calc R
H29B H 0.2855 0.7606 0.7626 0.021 Uiso 1 1 calc R
C30 C 0.2685(3) 0.8643(4) 0.84533(19) 0.0195(8) Uani 1 1 d .
H30A H 0.3084 0.8743 0.8930 0.023 Uiso 1 1 calc R
H30B H 0.1925 0.8422 0.8452 0.023 Uiso 1 1 calc R
C31 C 0.2717(3) 0.9862(4) 0.80665(19) 0.0218(9) Uani 1 1 d .
H31A H 0.3469 1.0027 0.8027 0.026 Uiso 1 1 calc R
H31B H 0.2260 0.9777 0.7603 0.026 Uiso 1 1 calc R
C32 C 0.2313(3) 1.0960(4) 0.8421(2) 0.0264(10) Uani 1 1 d .
H32A H 0.1608 1.0752 0.8516 0.040 Uiso 1 1 calc R
H32B H 0.2238 1.1696 0.8127 0.040 Uiso 1 1 calc R
H32C H 0.2833 1.1136 0.8847 0.040 Uiso 1 1 calc R
C33 C 0.3452(3) 0.6307(4) 0.91641(17) 0.0172(8) Uani 1 1 d .
H33A H 0.2963 0.6873 0.9341 0.021 Uiso 1 1 calc R
H33B H 0.3345 0.5457 0.9329 0.021 Uiso 1 1 calc R
C34 C 0.4601(3) 0.6697(5) 0.94602(17) 0.0213(9) Uani 1 1 d .
H34A H 0.4750 0.7503 0.9260 0.026 Uiso 1 1 calc R
H34B H 0.5105 0.6066 0.9348 0.026 Uiso 1 1 calc R
C35 C 0.4789(3) 0.6829(5) 1.02258(18) 0.0248(9) Uani 1 1 d .
H35A H 0.5528 0.7161 1.0401 0.030 Uiso 1 1 calc R
H35B H 0.4271 0.7451 1.0329 0.030 Uiso 1 1 calc R
C36 C 0.4669(3) 0.5636(5) 1.0602(2) 0.0318(11) Uani 1 1 d .
H36A H 0.3931 0.5314 1.0448 0.048 Uiso 1 1 calc R
H36B H 0.4811 0.5806 1.1090 0.048 Uiso 1 1 calc R
H36C H 0.5188 0.5015 1.0513 0.048 Uiso 1 1 calc R
C37 C 0.3853(3) 0.5491(4) 0.80917(19) 0.0187(8) Uani 1 1 d .
H37A H 0.4605 0.5797 0.8248 0.022 Uiso 1 1 calc R
H37B H 0.3651 0.5588 0.7593 0.022 Uiso 1 1 calc R
C38 C 0.3826(3) 0.4110(4) 0.8262(2) 0.0238(9) Uani 1 1 d .
H38A H 0.3085 0.3781 0.8088 0.029 Uiso 1 1 calc R
H38B H 0.4012 0.4000 0.8760 0.029 Uiso 1 1 calc R
C39 C 0.4626(3) 0.3385(5) 0.7948(2) 0.0283(10) Uani 1 1 d .
H39A H 0.4495 0.2482 0.7995 0.034 Uiso 1 1 calc R
H39B H 0.4476 0.3576 0.7458 0.034 Uiso 1 1 calc R
C40 C 0.5811(3) 0.3653(5) 0.8252(2) 0.0287(10) Uani 1 1 d .
H40A H 0.5972 0.4522 0.8161 0.043 Uiso 1 1 calc R
H40B H 0.6263 0.3097 0.8048 0.043 Uiso 1 1 calc R
H40C H 0.5962 0.3513 0.8742 0.043 Uiso 1 1 calc R

loop_
_atom_site_aniso_label
_atom_site_aniso_U_11
_atom_site_aniso_U_22
_atom_site_aniso_U_33
_atom_site_aniso_U_23
_atom_site_aniso_U_13
_atom_site_aniso_U_12
Ru1 0.01961(14) 0.01675(18) 0.01494(13) -0.00181(11) 0.00445(10) -0.00011(11)
Cl1 0.0221(4) 0.0372(6) 0.0184(4) -0.0100(4) 0.0046(3) -0.0029(4)
Cl3 0.0327(5) 0.0182(5) 0.0208(4) -0.0004(4) 0.0108(4) -0.0043(4)
Cl2 0.0296(5) 0.0237(5) 0.0176(4) 0.0030(4) 0.0075(4) 0.0001(4)
O1 0.0222(13) 0.0194(15) 0.0191(13) -0.0023(12) 0.0050(10) 0.0009(12)
O2 0.0270(14) 0.0197(15) 0.0271(15) -0.0016(12) 0.0084(12) 0.0047(12)
O3 0.0224(14) 0.0270(18) 0.0277(15) -0.0040(14) 0.0072(12) 0.0035(14)
O4 0.0466(19) 0.0346(18) 0.0342(17) -0.0064(15) 0.0173(15) -0.0186(16)
N1 0.0250(16) 0.0193(18) 0.0203(16) -0.0078(14) 0.0022(13) 0.0005(14)
N2 0.0181(15) 0.024(2) 0.0149(14) -0.0006(14) 0.0039(12) -0.0013(15)
C1 0.0229(18) 0.0105(17) 0.0190(17) 0.0002(14) 0.0025(13) 0.0006(14)
C2 0.0233(19) 0.0150(18) 0.0182(17) 0.0010(15) 0.0077(14) -0.0010(16)
C3 0.0228(18) 0.021(2) 0.0297(19) -0.0020(18) 0.0036(14) 0.0005(16)
C4 0.029(2) 0.031(2) 0.028(2) -0.0073(19) -0.0028(17) 0.0037(19)
Ru2 0.01781(14) 0.01223(16) 0.01370(12) 0.00114(11) 0.00370(10) 0.00051(11)
Cl4 0.0207(4) 0.0221(5) 0.0159(4) 0.0042(4) 0.0020(3) 0.0017(4)
Cl6 0.0292(5) 0.0161(5) 0.0149(4) -0.0012(3) 0.0067(3) 0.0033(4)
Cl5 0.0255(4) 0.0158(5) 0.0164(4) 0.0000(3) 0.0060(3) 0.0052(4)
O5 0.0212(13) 0.0124(14) 0.0198(13) 0.0033(11) 0.0052(10) 0.0000(11)
O6 0.0244(14) 0.0175(14) 0.0231(14) 0.0033(12) 0.0068(11) -0.0049(12)
O7 0.0209(14) 0.0197(16) 0.0293(15) 0.0047(13) 0.0037(11) -0.0049(13)
O8 0.0350(15) 0.0172(13) 0.0222(14) -0.0052(11) 0.0030(11) -0.0011(12)
N3 0.0177(15) 0.0178(18) 0.0144(14) -0.0018(13) 0.0003(12) 0.0021(14)
N4 0.0138(14) 0.0138(15) 0.0153(14) 0.0005(12) 0.0020(11) 0.0027(12)
C5 0.0189(15) 0.0121(15) 0.0176(15) 0.0005(15) 0.0049(12) 0.0012(14)
C6 0.0251(19) 0.0122(17) 0.0168(17) -0.0017(14) 0.0062(14) 0.0023(15)
C7 0.0199(16) 0.020(2) 0.0212(16) -0.0025(16) 0.0033(13) 0.0001(15)
C8 0.0242(19) 0.023(2) 0.028(2) -0.0008(17) -0.0036(16) 0.0020(17)
N5 0.0175(15) 0.0124(16) 0.0137(14) 0.0006(12) 0.0011(12) -0.0001(13)
C9 0.0204(18) 0.015(2) 0.0195(18) 0.0005(15) 0.0061(14) -0.0012(16)
C10 0.027(2) 0.014(2) 0.032(2) -0.0034(18) 0.0073(17) -0.0045(18)
C11 0.033(2) 0.021(2) 0.026(2) -0.0025(18) 0.0063(17) -0.0076(19)
C12 0.031(2) 0.031(3) 0.028(2) -0.002(2) 0.0106(18) -0.008(2)
C13 0.0208(18) 0.0199(19) 0.0141(16) -0.0024(15) 0.0011(14) -0.0002(16)
C14 0.0196(17) 0.020(2) 0.0206(17) -0.0006(17) -0.0007(13) 0.0048(17)
C15 0.0271(19) 0.033(3) 0.0204(18) 0.011(2) -0.0038(15) -0.002(2)
C16 0.029(2) 0.043(3) 0.0186(19) -0.0076(19) 0.0002(16) 0.000(2)
C17 0.0215(18) 0.0135(19) 0.0164(17) -0.0030(14) 0.0040(14) -0.0004(15)
C18 0.0233(19) 0.018(2) 0.0176(17) 0.0002(16) 0.0026(15) -0.0011(17)
C19 0.0241(19) 0.0140(19) 0.0191(18) 0.0011(15) -0.0012(15) 0.0004(17)
C20 0.034(2) 0.017(2) 0.026(2) 0.0039(18) -0.0041(17) -0.0042(19)
C21 0.0192(18) 0.018(2) 0.0166(17) 0.0006(15) 0.0041(14) 0.0039(16)
C22 0.0205(19) 0.025(2) 0.0158(17) -0.0014(16) 0.0023(14) 0.0029(17)
C23 0.0219(19) 0.024(2) 0.0166(17) -0.0018(16) 0.0015(15) 0.0023(17)
C24 0.030(2) 0.025(2) 0.023(2) 0.0025(18) 0.0004(17) 0.0083(19)
N6 0.0182(15) 0.0165(17) 0.0138(14) 0.0023(13) 0.0031(12) -0.0021(14)
C25 0.0170(18) 0.020(2) 0.0156(17) 0.0009(15) 0.0027(14) -0.0011(16)
C26 0.0193(18) 0.022(2) 0.0171(17) 0.0017(16) 0.0009(14) -0.0020(17)
C27 0.0174(18) 0.028(3) 0.0208(19) -0.0013(18) 0.0002(15) 0.0001(17)
C28 0.030(2) 0.026(3) 0.032(2) 0.006(2) -0.0014(19) -0.007(2)
C29 0.0194(18) 0.0155(19) 0.0184(18) 0.0021(15) 0.0049(14) -0.0019(15)
C30 0.023(2) 0.016(2) 0.0193(18) -0.0016(16) 0.0043(15) 0.0030(16)
C31 0.027(2) 0.018(2) 0.0188(18) 0.0002(16) 0.0027(15) 0.0021(18)
C32 0.033(2) 0.017(2) 0.027(2) -0.0007(18) 0.0006(17) 0.0023(19)
C33 0.0199(18) 0.0187(19) 0.0118(16) -0.0003(14) 0.0010(13) -0.0019(16)
C34 0.0205(17) 0.025(2) 0.0164(16) 0.0011(16) -0.0002(13) 0.0000(17)
C35 0.0226(18) 0.029(2) 0.0200(17) -0.0078(18) -0.0003(14) 0.0004(19)
C36 0.025(2) 0.048(3) 0.0187(19) 0.002(2) -0.0032(16) -0.003(2)
C37 0.0192(18) 0.018(2) 0.0196(18) -0.0024(16) 0.0057(14) 0.0021(17)
C38 0.026(2) 0.017(2) 0.029(2) 0.0007(17) 0.0062(17) -0.0019(18)
C39 0.034(2) 0.020(2) 0.027(2) -0.0050(18) 0.0002(18) 0.0057(19)
C40 0.033(2) 0.031(3) 0.024(2) 0.0060(19) 0.0097(17) 0.005(2)

loop_
_atom_type_symbol
_atom_type_description
_atom_type_scat_dispersion_real
_atom_type_scat_dispersion_imag
_atom_type_scat_source
C C 0.0033 0.0016 'International Tables Vol C Tables 4.2.6.8 and 6.1.1.4'
H H 0.0000 0.0000 'International Tables Vol C Tables 4.2.6.8 and 6.1.1.4'
N N 0.0061 0.0033 'International Tables Vol C Tables 4.2.6.8 and 6.1.1.4'
O O 0.0106 0.0060 'International Tables Vol C Tables 4.2.6.8 and 6.1.1.4'
Cl Cl 0.1484 0.1585 'International Tables Vol C Tables 4.2.6.8 and 6.1.1.4'
Ru Ru -1.2594 0.8363 'International Tables Vol C Tables 4.2.6.8 and 6.1.1.4'

loop_
_geom_angle_atom_site_label_1
_geom_angle_atom_site_label_2
_geom_angle_atom_site_label_3
_geom_angle
N2 Ru1 O1 173.56(14)
N2 Ru1 N1 94.23(14)
O1 Ru1 N1 80.00(12)
N2 Ru1 Cl1 95.54(11)
O1 Ru1 Cl1 90.21(8)
N1 Ru1 Cl1 170.21(10)
N2 Ru1 Cl2 89.61(12)
O1 Ru1 Cl2 87.26(9)
N1 Ru1 Cl2 87.00(10)
Cl1 Ru1 Cl2 92.51(4)
N2 Ru1 Cl3 94.85(11)
O1 Ru1 Cl3 87.90(9)
N1 Ru1 Cl3 88.55(11)
Cl1 Ru1 Cl3 91.17(4)
Cl2 Ru1 Cl3 173.93(4)
C2 O1 Ru1 118.4(3)
C3 O4 H40 109.5
C1 N1 Ru1 111.1(2)
C1 N1 H1A 109.4
Ru1 N1 H1A 109.4
C1 N1 H1B 109.4
Ru1 N1 H1B 109.4
H1A N1 H1B 108.0
O3 N2 Ru1 174.1(3)
N1 C1 C3 109.7(3)
N1 C1 C2 108.4(3)
C3 C1 C2 113.5(3)
N1 C1 H1 108.4
C3 C1 H1 108.4
C2 C1 H1 108.4
O2 C2 O1 123.4(4)
O2 C2 C1 120.6(3)
O1 C2 C1 116.0(3)
O4 C3 C4 112.7(4)
O4 C3 C1 106.4(3)
C4 C3 C1 113.4(3)
O4 C3 H3 108.1
C4 C3 H3 108.1
C1 C3 H3 108.1
C3 C4 H4A 109.5
C3 C4 H4B 109.5
H4A C4 H4B 109.5
C3 C4 H4C 109.5
H4A C4 H4C 109.5
H4B C4 H4C 109.5
N3 Ru2 O5 174.43(13)
N3 Ru2 N4 95.38(14)
O5 Ru2 N4 79.44(12)
N3 Ru2 Cl5 95.69(11)
O5 Ru2 Cl5 86.21(8)
N4 Ru2 Cl5 87.89(9)
N3 Ru2 Cl6 91.77(11)
O5 Ru2 Cl6 86.17(8)
N4 Ru2 Cl6 89.33(9)
Cl5 Ru2 Cl6 172.25(4)
N3 Ru2 Cl4 93.05(10)
O5 Ru2 Cl4 92.15(8)
N4 Ru2 Cl4 171.56(10)
Cl5 Ru2 Cl4 90.90(3)
Cl6 Ru2 Cl4 90.80(3)
C6 O5 Ru2 118.3(3)
C7 O8 H80 109.5
O7 N3 Ru2 175.4(3)
C5 N4 Ru2 110.1(2)
C5 N4 H4D 109.6
Ru2 N4 H4D 109.6
C5 N4 H4E 109.6
Ru2 N4 H4E 109.6
H4D N4 H4E 108.2
N4 C5 C6 108.6(3)
N4 C5 C7 110.8(3)
C6 C5 C7 112.4(3)
N4 C5 H5 108.3
C6 C5 H5 108.3
C7 C5 H5 108.3
O6 C6 O5 123.0(4)
O6 C6 C5 120.7(3)
O5 C6 C5 116.2(3)
O8 C7 C8 107.8(3)
O8 C7 C5 108.0(3)
C8 C7 C5 112.1(3)
O8 C7 H7 109.6
C8 C7 H7 109.6
C5 C7 H7 109.6
C7 C8 H8A 109.5
C7 C8 H8B 109.5
H8A C8 H8B 109.5
C7 C8 H8C 109.5
H8A C8 H8C 109.5
H8B C8 H8C 109.5
C13 N5 C17 111.5(3)
C13 N5 C21 105.6(3)
C17 N5 C21 111.4(3)
C13 N5 C9 110.9(3)
C17 N5 C9 105.6(3)
C21 N5 C9 112.0(3)
C10 C9 N5 115.1(3)
C10 C9 H9A 108.5
N5 C9 H9A 108.5
C10 C9 H9B 108.5
N5 C9 H9B 108.5
H9A C9 H9B 107.5
C9 C10 C11 110.1(4)
C9 C10 H10A 109.6
C11 C10 H10A 109.6
C9 C10 H10B 109.6
C11 C10 H10B 109.6
H10A C10 H10B 108.1
C12 C11 C10 113.4(4)
C12 C11 H11A 108.9
C10 C11 H11A 108.9
C12 C11 H11B 108.9
C10 C11 H11B 108.9
H11A C11 H11B 107.7
C11 C12 H12A 109.5
C11 C12 H12B 109.5
H12A C12 H12B 109.5
C11 C12 H12C 109.5
H12A C12 H12C 109.5
H12B C12 H12C 109.5
N5 C13 C14 115.7(3)
N5 C13 H13A 108.4
C14 C13 H13A 108.4
N5 C13 H13B 108.4
C14 C13 H13B 108.4
H13A C13 H13B 107.4
C13 C14 C15 110.6(3)
C13 C14 H14A 109.5
C15 C14 H14A 109.5
C13 C14 H14B 109.5
C15 C14 H14B 109.5
H14A C14 H14B 108.1
C14 C15 C16 113.5(4)
C14 C15 H15A 108.9
C16 C15 H15A 108.9
C14 C15 H15B 108.9
C16 C15 H15B 108.9
H15A C15 H15B 107.7
C15 C16 H16A 109.5
C15 C16 H16B 109.5
H16A C16 H16B 109.5
C15 C16 H16C 109.5
H16A C16 H16C 109.5
H16B C16 H16C 109.5
N5 C17 C18 115.2(3)
N5 C17 H17A 108.5
C18 C17 H17A 108.5
N5 C17 H17B 108.5
C18 C17 H17B 108.5
H17A C17 H17B 107.5
C19 C18 C17 109.2(3)
C19 C18 H18A 109.8
C17 C18 H18A 109.8
C19 C18 H18B 109.8
C17 C18 H18B 109.8
H18A C18 H18B 108.3
C18 C19 C20 112.0(3)
C18 C19 H19A 109.2
C20 C19 H19A 109.2
C18 C19 H19B 109.2
C20 C19 H19B 109.2
H19A C19 H19B 107.9
C19 C20 H20A 109.5
C19 C20 H20B 109.5
H20A C20 H20B 109.5
C19 C20 H20C 109.5
H20A C20 H20C 109.5
H20B C20 H20C 109.5
C22 C21 N5 116.3(3)
C22 C21 H21A 108.2
N5 C21 H21A 108.2
C22 C21 H21B 108.2
N5 C21 H21B 108.2
H21A C21 H21B 107.4
C21 C22 C23 109.8(3)
C21 C22 H22A 109.7
C23 C22 H22A 109.7
C21 C22 H22B 109.7
C23 C22 H22B 109.7
H22A C22 H22B 108.2
C24 C23 C22 113.1(3)
C24 C23 H23A 109.0
C22 C23 H23A 109.0
C24 C23 H23B 109.0
C22 C23 H23B 109.0
H23A C23 H23B 107.8
C23 C24 H24A 109.5
C23 C24 H24B 109.5
H24A C24 H24B 109.5
C23 C24 H24C 109.5
H24A C24 H24C 109.5
H24B C24 H24C 109.5
C33 N6 C37 111.3(3)
C33 N6 C25 106.0(3)
C37 N6 C25 112.3(3)
C33 N6 C29 110.9(3)
C37 N6 C29 105.6(3)
C25 N6 C29 110.9(3)
C26 C25 N6 115.5(3)
C26 C25 H25A 108.4
N6 C25 H25A 108.4
C26 C25 H25B 108.4
N6 C25 H25B 108.4
H25A C25 H25B 107.5
C25 C26 C27 109.3(3)
C25 C26 H26A 109.8
C27 C26 H26A 109.8
C25 C26 H26B 109.8
C27 C26 H26B 109.8
H26A C26 H26B 108.3
C28 C27 C26 114.2(4)
C28 C27 H27A 108.7
C26 C27 H27A 108.7
C28 C27 H27B 108.7
C26 C27 H27B 108.7
H27A C27 H27B 107.6
C27 C28 H28A 109.5
C27 C28 H28B 109.5
H28A C28 H28B 109.5
C27 C28 H28C 109.5
H28A C28 H28C 109.5
H28B C28 H28C 109.5
C30 C29 N6 114.9(3)
C30 C29 H29A 108.5
N6 C29 H29A 108.5
C30 C29 H29B 108.5
N6 C29 H29B 108.5
H29A C29 H29B 107.5
C29 C30 C31 109.1(3)
C29 C30 H30A 109.9
C31 C30 H30A 109.9
C29 C30 H30B 109.9
C31 C30 H30B 109.9
H30A C30 H30B 108.3
C32 C31 C30 111.6(3)
C32 C31 H31A 109.3
C30 C31 H31A 109.3
C32 C31 H31B 109.3
C30 C31 H31B 109.3
H31A C31 H31B 108.0
C31 C32 H32A 109.5
C31 C32 H32B 109.5
H32A C32 H32B 109.5
C31 C32 H32C 109.5
H32A C32 H32C 109.5
H32B C32 H32C 109.5
C34 C33 N6 115.9(3)
C34 C33 H33A 108.3
N6 C33 H33A 108.3
C34 C33 H33B 108.3
N6 C33 H33B 108.3
H33A C33 H33B 107.4
C33 C34 C35 110.4(3)
C33 C34 H34A 109.6
C35 C34 H34A 109.6
C33 C34 H34B 109.6
C35 C34 H34B 109.6
H34A C34 H34B 108.1
C36 C35 C34 115.1(4)
C36 C35 H35A 108.5
C34 C35 H35A 108.5
C36 C35 H35B 108.5
C34 C35 H35B 108.5
H35A C35 H35B 107.5
C35 C36 H36A 109.5
C35 C36 H36B 109.5
H36A C36 H36B 109.5
C35 C36 H36C 109.5
H36A C36 H36C 109.5
H36B C36 H36C 109.5
N6 C37 C38 114.8(3)
N6 C37 H37A 108.6
C38 C37 H37A 108.6
N6 C37 H37B 108.6
C38 C37 H37B 108.6
H37A C37 H37B 107.6
C37 C38 C39 110.5(4)
C37 C38 H38A 109.5
C39 C38 H38A 109.5
C37 C38 H38B 109.5
C39 C38 H38B 109.5
H38A C38 H38B 108.1
C40 C39 C38 115.1(4)
C40 C39 H39A 108.5
C38 C39 H39A 108.5
C40 C39 H39B 108.5
C38 C39 H39B 108.5
H39A C39 H39B 107.5
C39 C40 H40A 109.5
C39 C40 H40B 109.5
H40A C40 H40B 109.5
C39 C40 H40C 109.5
H40A C40 H40C 109.5
H40B C40 H40C 109.5

loop_
_geom_bond_atom_site_label_1
_geom_bond_atom_site_label_2
_geom_bond_distance
Ru1 N2 1.732(4)
Ru1 O1 2.011(3)
Ru1 N1 2.078(3)
Ru1 Cl1 2.3649(10)
Ru1 Cl2 2.3673(11)
Ru1 Cl3 2.3756(10)
O1 C2 1.300(5)
O2 C2 1.220(5)
O3 N2 1.145(5)
O4 C3 1.420(5)
O4 H40 0.8400
N1 C1 1.487(5)
N1 H1A 0.9200
N1 H1B 0.9200
C1 C3 1.518(5)
C1 C2 1.530(5)
C1 H1 1.0000
C3 C4 1.502(6)
C3 H3 1.0000
C4 H4A 0.9800
C4 H4B 0.9800
C4 H4C 0.9800
Ru2 N3 1.726(4)
Ru2 O5 2.007(3)
Ru2 N4 2.093(3)
Ru2 Cl5 2.3655(10)
Ru2 Cl6 2.3667(10)
Ru2 Cl4 2.3737(9)
O5 C6 1.295(4)
O6 C6 1.230(5)
O7 N3 1.149(5)
O8 C7 1.428(5)
O8 H80 0.8400
N4 C5 1.479(4)
N4 H4D 0.9200
N4 H4E 0.9200
C5 C6 1.524(5)
C5 C7 1.543(5)
C5 H5 1.0000
C7 C8 1.513(6)
C7 H7 1.0000
C8 H8A 0.9800
C8 H8B 0.9800
C8 H8C 0.9800
N5 C13 1.510(4)
N5 C17 1.516(5)
N5 C21 1.519(5)
N5 C9 1.523(5)
C9 C10 1.514(6)
C9 H9A 0.9900
C9 H9B 0.9900
C10 C11 1.534(6)
C10 H10A 0.9900
C10 H10B 0.9900
C11 C12 1.523(6)
C11 H11A 0.9900
C11 H11B 0.9900
C12 H12A 0.9800
C12 H12B 0.9800
C12 H12C 0.9800
C13 C14 1.513(5)
C13 H13A 0.9900
C13 H13B 0.9900
C14 C15 1.521(5)
C14 H14A 0.9900
C14 H14B 0.9900
C15 C16 1.526(7)
C15 H15A 0.9900
C15 H15B 0.9900
C16 H16A 0.9800
C16 H16B 0.9800
C16 H16C 0.9800
C17 C18 1.529(6)
C17 H17A 0.9900
C17 H17B 0.9900
C18 C19 1.516(6)
C18 H18A 0.9900
C18 H18B 0.9900
C19 C20 1.529(6)
C19 H19A 0.9900
C19 H19B 0.9900
C20 H20A 0.9800
C20 H20B 0.9800
C20 H20C 0.9800
C21 C22 1.517(5)
C21 H21A 0.9900
C21 H21B 0.9900
C22 C23 1.534(5)
C22 H22A 0.9900
C22 H22B 0.9900
C23 C24 1.527(6)
C23 H23A 0.9900
C23 H23B 0.9900
C24 H24A 0.9800
C24 H24B 0.9800
C24 H24C 0.9800
N6 C33 1.510(4)
N6 C37 1.514(5)
N6 C25 1.519(5)
N6 C29 1.529(5)
C25 C26 1.511(5)
C25 H25A 0.9900
C25 H25B 0.9900
C26 C27 1.533(5)
C26 H26A 0.9900
C26 H26B 0.9900
C27 C28 1.524(7)
C27 H27A 0.9900
C27 H27B 0.9900
C28 H28A 0.9800
C28 H28B 0.9800
C28 H28C 0.9800
C29 C30 1.520(5)
C29 H29A 0.9900
C29 H29B 0.9900
C30 C31 1.529(6)
C30 H30A 0.9900
C30 H30B 0.9900
C31 C32 1.525(6)
C31 H31A 0.9900
C31 H31B 0.9900
C32 H32A 0.9800
C32 H32B 0.9800
C32 H32C 0.9800
C33 C34 1.504(5)
C33 H33A 0.9900
C33 H33B 0.9900
C34 C35 1.522(5)
C34 H34A 0.9900
C34 H34B 0.9900
C35 C36 1.514(7)
C35 H35A 0.9900
C35 H35B 0.9900
C36 H36A 0.9800
C36 H36B 0.9800
C36 H36C 0.9800
C37 C38 1.522(6)
C37 H37A 0.9900
C37 H37B 0.9900
C38 C39 1.525(6)
C38 H38A 0.9900
C38 H38B 0.9900
C39 C40 1.517(6)
C39 H39A 0.9900
C39 H39B 0.9900
C40 H40A 0.9800
C40 H40B 0.9800
C40 H40C 0.9800

loop_
_geom_torsion_atom_site_label_1
_geom_torsion_atom_site_label_2
_geom_torsion_atom_site_label_3
_geom_torsion_atom_site_label_4
_geom_torsion
N2 Ru1 O1 C2 -33.2(13)
N1 Ru1 O1 C2 -6.6(3)
Cl1 Ru1 O1 C2 173.4(3)
Cl2 Ru1 O1 C2 -94.1(3)
Cl3 Ru1 O1 C2 82.2(3)
N2 Ru1 N1 C1 -164.1(3)
O1 Ru1 N1 C1 18.8(2)
Cl1 Ru1 N1 C1 19.2(8)
Cl2 Ru1 N1 C1 106.6(2)
Cl3 Ru1 N1 C1 -69.3(2)
O1 Ru1 N2 O3 -5(4)
N1 Ru1 N2 O3 -31(3)
Cl1 Ru1 N2 O3 148(3)
Cl2 Ru1 N2 O3 56(3)
Cl3 Ru1 N2 O3 -120(3)
Ru1 N1 C1 C3 -150.9(2)
Ru1 N1 C1 C2 -26.5(4)
Ru1 O1 C2 O2 175.8(3)
Ru1 O1 C2 C1 -7.2(4)
N1 C1 C2 O2 -160.5(4)
C3 C1 C2 O2 -38.3(5)
N1 C1 C2 O1 22.5(5)
C3 C1 C2 O1 144.7(4)
N1 C1 C3 O4 56.9(4)
C2 C1 C3 O4 -64.6(4)
N1 C1 C3 C4 -67.5(4)
C2 C1 C3 C4 171.0(3)
N3 Ru2 O5 C6 9.6(15)
N4 Ru2 O5 C6 -12.0(3)
Cl5 Ru2 O5 C6 -100.6(3)
Cl6 Ru2 O5 C6 78.0(3)
Cl4 Ru2 O5 C6 168.7(3)
O5 Ru2 N3 O7 25(5)
N4 Ru2 N3 O7 46(4)
Cl5 Ru2 N3 O7 135(4)
Cl6 Ru2 N3 O7 -43(4)
Cl4 Ru2 N3 O7 -134(4)
N3 Ru2 N4 C5 -155.3(3)
O5 Ru2 N4 C5 22.7(2)
Cl5 Ru2 N4 C5 109.2(2)
Cl6 Ru2 N4 C5 -63.6(2)
Cl4 Ru2 N4 C5 27.4(8)
Ru2 N4 C5 C6 -28.7(3)
Ru2 N4 C5 C7 -152.7(3)
Ru2 O5 C6 O6 179.8(3)
Ru2 O5 C6 C5 -1.7(4)
N4 C5 C6 O6 -160.6(3)
C7 C5 C6 O6 -37.6(5)
N4 C5 C6 O5 20.8(4)
C7 C5 C6 O5 143.9(3)
N4 C5 C7 O8 46.7(4)
C6 C5 C7 O8 -75.1(4)
N4 C5 C7 C8 -72.0(4)
C6 C5 C7 C8 166.3(3)
C13 N5 C9 C10 -61.8(4)
C17 N5 C9 C10 177.3(3)
C21 N5 C9 C10 55.9(4)
N5 C9 C10 C11 -177.9(3)
C9 C10 C11 C12 -66.6(5)
C17 N5 C13 C14 61.0(5)
C21 N5 C13 C14 -177.8(4)
C9 N5 C13 C14 -56.3(5)
N5 C13 C14 C15 -176.5(4)
C13 C14 C15 C16 -66.7(5)
C13 N5 C17 C18 49.9(4)
C21 N5 C17 C18 -67.8(4)
C9 N5 C17 C18 170.5(3)
N5 C17 C18 C19 172.3(3)
C17 C18 C19 C20 172.3(3)
C13 N5 C21 C22 174.9(4)
C17 N5 C21 C22 -63.8(5)
C9 N5 C21 C22 54.1(5)
N5 C21 C22 C23 -174.5(3)
C21 C22 C23 C24 67.0(5)
C33 N6 C25 C26 -174.6(4)
C37 N6 C25 C26 -52.9(5)
C29 N6 C25 C26 65.0(4)
N6 C25 C26 C27 173.9(3)
C25 C26 C27 C28 -66.2(5)
C33 N6 C29 C30 -48.6(4)
C37 N6 C29 C30 -169.4(3)
C25 N6 C29 C30 68.8(4)
N6 C29 C30 C31 -173.5(3)
C29 C30 C31 C32 -174.3(3)
C37 N6 C33 C34 56.1(5)
C25 N6 C33 C34 178.4(4)
C29 N6 C33 C34 -61.2(5)
N6 C33 C34 C35 172.3(4)
C33 C34 C35 C36 63.5(5)
C33 N6 C37 C38 64.3(4)
C25 N6 C37 C38 -54.3(4)
C29 N6 C37 C38 -175.3(3)
N6 C37 C38 C39 -178.0(3)
C37 C38 C39 C40 68.4(5)
